data_7225049
loop_
_publ_author_name
'Xu, Bing'
'Cheng, Yue'
'Hu, Huai-Ming'
'Bai, Chao'
'Wang, Xiaofang'
'Yang, Meng-Lin'
'Xue, Ganglin'

_publ_section_title
;
 Syntheses, crystal structures and luminescence properties of
 lanthanide-based coordination polymers constructed from a functionalized
 terpyridyl carboxylate ligand
;
_journal_issue 24
_journal_name_full CrystEngComm
_journal_page_first 4613
_journal_paper_doi 10.1039/C6CE00681G
_journal_volume 18
_journal_year 2016
_chemical_formula_sum 'C132 H88 Gd2 N18 O17'
_chemical_formula_weight 2512.70
_chemical_name_systematic
; 
 ? 
;
_space_group_IT_number 2
_symmetry_cell_setting triclinic
_symmetry_space_group_name_Hall '-P 1'
_symmetry_space_group_name_H-M 'P -1'
_atom_sites_solution_hydrogens geom
_atom_sites_solution_primary direct
_atom_sites_solution_secondary difmap
_audit_creation_method SHELXL-97
_audit_update_record
;
2016-01-04 deposited with the CCDC.
2016-04-29 downloaded from the CCDC.
;
_cell_angle_alpha 78.978(4)
_cell_angle_beta 77.352(4)
_cell_angle_gamma 65.513(3)
_cell_formula_units_Z 1
_cell_length_a 13.616(3)
_cell_length_b 14.396(3)
_cell_length_c 16.304(3)
_cell_measurement_reflns_used 1217
_cell_measurement_temperature 296(2)
_cell_measurement_theta_max 18.03
_cell_measurement_theta_min 2.69
_cell_volume 2819.6(10)
_computing_cell_refinement 'Bruker SAINT'
_computing_data_collection 'Bruker APEX2'
_computing_data_reduction 'Bruker SAINT'
_computing_molecular_graphics 'Bruker SHELXTL'
_computing_publication_material 'Bruker SHELXTL'
_computing_structure_refinement 'SHELXL-97 (Sheldrick, 1997)'
_computing_structure_solution 'SHELXS-97 (Sheldrick, 1990)'
_diffrn_ambient_temperature 296(2)
_diffrn_measured_fraction_theta_full 0.988
_diffrn_measured_fraction_theta_max 0.988
_diffrn_measurement_device_type 'Bruker APEX-II CCD'
_diffrn_measurement_method '\f and \w scans'
_diffrn_radiation_monochromator graphite
_diffrn_radiation_source 'fine-focus sealed tube'
_diffrn_radiation_type MoK\a
_diffrn_radiation_wavelength 0.71073
_diffrn_reflns_av_R_equivalents 0.0595
_diffrn_reflns_av_sigmaI/netI 0.1504
_diffrn_reflns_limit_h_max 14
_diffrn_reflns_limit_h_min -16
_diffrn_reflns_limit_k_max 16
_diffrn_reflns_limit_k_min -17
_diffrn_reflns_limit_l_max 11
_diffrn_reflns_limit_l_min -19
_diffrn_reflns_number 14184
_diffrn_reflns_theta_full 25.05
_diffrn_reflns_theta_max 25.05
_diffrn_reflns_theta_min 1.94
_exptl_absorpt_coefficient_mu 1.244
_exptl_absorpt_correction_T_max 0.846
_exptl_absorpt_correction_T_min 0.734
_exptl_absorpt_correction_type multi-scan
_exptl_absorpt_process_details sadabs
_exptl_crystal_colour colorless
_exptl_crystal_density_diffrn 1.480
_exptl_crystal_density_method 'not measured'
_exptl_crystal_description block
_exptl_crystal_F_000 1270
_exptl_crystal_size_max 0.18
_exptl_crystal_size_mid 0.16
_exptl_crystal_size_min 0.12
_refine_diff_density_max 0.823
_refine_diff_density_min -0.787
_refine_diff_density_rms 0.118
_refine_ls_extinction_method none
_refine_ls_goodness_of_fit_ref 0.937
_refine_ls_hydrogen_treatment mixed
_refine_ls_matrix_type full
_refine_ls_number_parameters 772
_refine_ls_number_reflns 9867
_refine_ls_number_restraints 2
_refine_ls_restrained_S_all 0.937
_refine_ls_R_factor_all 0.1096
_refine_ls_R_factor_gt 0.0599
_refine_ls_shift/su_max 0.001
_refine_ls_shift/su_mean 0.000
_refine_ls_structure_factor_coef Fsqd
_refine_ls_weighting_details 'calc w=1/[\s^2^(Fo^2^)+(0.0266P)^2^+0.0000P] where P=(Fo^2^+2Fc^2^)/3'
_refine_ls_weighting_scheme calc
_refine_ls_wR_factor_gt 0.0935
_refine_ls_wR_factor_ref 0.1120
_reflns_number_gt 6213
_reflns_number_total 9867
_reflns_threshold_expression >2sigma(I)
_cod_data_source_file c6ce00681g2.cif
_cod_data_source_block nw1889_0m
_cod_depositor_comments 'Adding full bibliography for 7225046--7225061.cif.'
_cod_original_sg_symbol_H-M P-1
_cod_database_code 7225049

loop_
_symmetry_equiv_pos_as_xyz
'x, y, z'
'-x, -y, -z'

loop_
_atom_site_label
_atom_site_type_symbol
_atom_site_fract_x
_atom_site_fract_y
_atom_site_fract_z
_atom_site_U_iso_or_equiv
_atom_site_adp_type
_atom_site_occupancy
_atom_site_symmetry_multiplicity
_atom_site_calc_flag
_atom_site_refinement_flags
Gd1 Gd 0.02870(3) 0.50904(3) 0.86469(2) 0.03055(12) Uani 1 1 d .
N1 N 0.0443(5) 0.4822(4) 0.2694(3) 0.0400(16) Uani 1 1 d .
N2 N 0.2563(5) 0.4053(4) 0.5088(4) 0.0412(16) Uani 1 1 d .
N3 N 0.5933(6) 0.1477(5) 0.6245(5) 0.066(2) Uani 1 1 d .
N4 N -0.6227(7) 0.5650(7) 1.3985(5) 0.077(2) Uani 1 1 d .
N5 N -0.4521(5) 0.5501(4) 1.0930(4) 0.0426(16) Uani 1 1 d .
N6 N -0.4974(7) 0.7745(6) 0.8160(5) 0.074(2) Uani 1 1 d .
N7 N 0.2565(7) 0.1297(5) 0.3465(5) 0.066(2) Uani 1 1 d .
N8 N 0.0830(5) 0.1512(4) 0.6517(4) 0.0417(16) Uani 1 1 d .
N9 N -0.2617(5) 0.1505(5) 0.8408(5) 0.067(2) Uani 1 1 d .
O1 O -0.0024(4) 0.6848(3) 0.7963(3) 0.0417(13) Uani 1 1 d .
O2 O 0.1624(4) 0.5653(4) 0.7741(3) 0.0444(13) Uani 1 1 d .
O3 O -0.0520(4) 0.4294(3) 1.0209(3) 0.0361(12) Uani 1 1 d .
O4 O -0.0404(4) 0.3723(3) 0.9019(3) 0.0417(13) Uani 1 1 d .
O5 O 0.1811(4) 0.3671(3) 0.9212(3) 0.0405(12) Uani 1 1 d .
O6 O 0.1608(4) 0.3591(3) 0.7927(3) 0.0394(12) Uani 1 1 d .
C1 C 0.0110(8) 0.5651(6) 0.3067(6) 0.091(4) Uani 1 1 d .
H1 H -0.0416 0.6242 0.2840 0.110 Uiso 1 1 calc R
C2 C 0.0475(8) 0.5720(6) 0.3771(6) 0.090(4) Uani 1 1 d .
H2 H 0.0184 0.6335 0.4010 0.108 Uiso 1 1 calc R
C3 C 0.1260(5) 0.4884(5) 0.4110(4) 0.0348(18) Uani 1 1 d .
C4 C 0.1616(7) 0.4004(5) 0.3737(5) 0.056(2) Uani 1 1 d .
H4 H 0.2145 0.3402 0.3948 0.067 Uiso 1 1 calc R
C5 C 0.1183(7) 0.4017(6) 0.3047(5) 0.059(2) Uani 1 1 d .
H5 H 0.1436 0.3404 0.2811 0.071 Uiso 1 1 calc R
C6 C 0.1755(6) 0.4923(5) 0.4838(4) 0.0335(17) Uani 1 1 d .
C7 C 0.1430(6) 0.5844(5) 0.5164(4) 0.0369(18) Uani 1 1 d .
H7 H 0.0872 0.6428 0.4965 0.044 Uiso 1 1 calc R
C8 C 0.1951(6) 0.5885(5) 0.5797(4) 0.0353(18) Uani 1 1 d .
C9 C 0.2751(5) 0.4991(5) 0.6073(4) 0.0360(18) Uani 1 1 d .
H9 H 0.3099 0.4979 0.6508 0.043 Uiso 1 1 calc R
C10 C 0.3042(6) 0.4102(5) 0.5703(5) 0.0386(18) Uani 1 1 d .
C11 C 0.5324(7) 0.2115(6) 0.6819(5) 0.061(2) Uani 1 1 d .
H11 H 0.5553 0.1994 0.7341 0.073 Uiso 1 1 calc R
C12 C 0.4371(6) 0.2946(6) 0.6685(5) 0.048(2) Uani 1 1 d .
H12 H 0.3974 0.3359 0.7115 0.058 Uiso 1 1 calc R
C13 C 0.3997(6) 0.3174(5) 0.5910(5) 0.0376(18) Uani 1 1 d .
C14 C 0.4637(6) 0.2491(5) 0.5326(5) 0.049(2) Uani 1 1 d .
H14 H 0.4427 0.2586 0.4801 0.059 Uiso 1 1 calc R
C15 C 0.5553(7) 0.1696(6) 0.5502(7) 0.071(3) Uani 1 1 d .
H15 H 0.5955 0.1265 0.5085 0.085 Uiso 1 1 calc R
C16 C 0.1725(6) 0.6919(5) 0.6036(4) 0.0373(18) Uani 1 1 d .
C17 C 0.1951(6) 0.7623(5) 0.5388(5) 0.047(2) Uani 1 1 d .
H17 H 0.2241 0.7426 0.4847 0.057 Uiso 1 1 calc R
C18 C 0.1756(7) 0.8595(6) 0.5530(5) 0.058(2) Uani 1 1 d .
H18 H 0.1941 0.9043 0.5094 0.069 Uiso 1 1 calc R
C19 C 0.1284(6) 0.8904(5) 0.6320(5) 0.053(2) Uani 1 1 d .
H19 H 0.1152 0.9563 0.6423 0.064 Uiso 1 1 calc R
C20 C 0.1007(6) 0.8233(5) 0.6962(5) 0.047(2) Uani 1 1 d .
H20 H 0.0652 0.8460 0.7486 0.057 Uiso 1 1 calc R
C21 C 0.1246(5) 0.7232(5) 0.6842(4) 0.0336(17) Uani 1 1 d .
C22 C 0.0935(6) 0.6534(5) 0.7560(4) 0.0329(18) Uani 1 1 d .
C23 C -0.5313(8) 0.4822(7) 1.3942(6) 0.065(3) Uani 1 1 d .
H23 H -0.5091 0.4440 1.4445 0.078 Uiso 1 1 calc R
C24 C -0.4664(6) 0.4491(6) 1.3186(5) 0.051(2) Uani 1 1 d .
H24 H -0.4038 0.3890 1.3191 0.062 Uiso 1 1 calc R
C25 C -0.4948(6) 0.5056(6) 1.2423(5) 0.0431(19) Uani 1 1 d .
C26 C -0.5895(7) 0.5899(6) 1.2470(6) 0.067(3) Uani 1 1 d .
H26 H -0.6130 0.6304 1.1978 0.080 Uiso 1 1 calc R
C27 C -0.6506(8) 0.6157(8) 1.3244(7) 0.083(3) Uani 1 1 d .
H27 H -0.7163 0.6727 1.3251 0.100 Uiso 1 1 calc R
C28 C -0.4255(6) 0.4796(6) 1.1597(5) 0.0400(19) Uani 1 1 d .
C29 C -0.3354(6) 0.3868(5) 1.1515(5) 0.0404(19) Uani 1 1 d .
H29 H -0.3195 0.3384 1.1986 0.048 Uiso 1 1 calc R
C30 C -0.2690(6) 0.3658(5) 1.0737(5) 0.0394(18) Uani 1 1 d .
C31 C -0.2984(5) 0.4410(5) 1.0057(5) 0.0368(18) Uani 1 1 d .
H31 H -0.2561 0.4305 0.9526 0.044 Uiso 1 1 calc R
C32 C -0.3902(6) 0.5313(5) 1.0163(4) 0.0353(18) Uani 1 1 d .
C33 C -0.4213(8) 0.6823(7) 0.8022(6) 0.066(3) Uani 1 1 d .
H33 H -0.3919 0.6716 0.7461 0.079 Uiso 1 1 calc R
C34 C -0.3811(6) 0.6004(6) 0.8623(5) 0.054(2) Uani 1 1 d .
H34 H -0.3264 0.5386 0.8468 0.064 Uiso 1 1 calc R
C35 C -0.4247(6) 0.6134(6) 0.9461(5) 0.044(2) Uani 1 1 d .
C36 C -0.5041(6) 0.7092(6) 0.9636(5) 0.054(2) Uani 1 1 d .
H36 H -0.5354 0.7225 1.0190 0.065 Uiso 1 1 calc R
C37 C -0.5359(7) 0.7849(7) 0.8961(7) 0.069(3) Uani 1 1 d .
H37 H -0.5891 0.8484 0.9091 0.083 Uiso 1 1 calc R
C38 C -0.1691(6) 0.2693(5) 1.0678(4) 0.0348(17) Uani 1 1 d .
C39 C -0.1782(7) 0.1772(6) 1.1059(5) 0.048(2) Uani 1 1 d .
H39 H -0.2457 0.1770 1.1331 0.057 Uiso 1 1 calc R
C40 C -0.0890(8) 0.0882(6) 1.1033(5) 0.057(2) Uani 1 1 d .
H40 H -0.0967 0.0271 1.1272 0.069 Uiso 1 1 calc R
C41 C 0.0131(7) 0.0856(6) 1.0662(5) 0.055(2) Uani 1 1 d .
H41 H 0.0742 0.0241 1.0664 0.066 Uiso 1 1 calc R
C42 C 0.0225(6) 0.1768(5) 1.0287(4) 0.044(2) Uani 1 1 d .
H42 H 0.0907 0.1765 1.0031 0.053 Uiso 1 1 calc R
C43 C -0.0686(6) 0.2691(5) 1.0285(4) 0.0272(16) Uani 1 1 d .
C44 C -0.0534(5) 0.3625(5) 0.9818(5) 0.0292(17) Uani 1 1 d .
C45 C 0.3342(8) 0.1149(6) 0.3897(5) 0.064(3) Uani 1 1 d .
H45 H 0.4046 0.1019 0.3605 0.076 Uiso 1 1 calc R
C46 C 0.3164(6) 0.1178(6) 0.4766(5) 0.051(2) Uani 1 1 d .
H46 H 0.3737 0.1082 0.5038 0.062 Uiso 1 1 calc R
C47 C 0.2142(7) 0.1347(5) 0.5223(5) 0.043(2) Uani 1 1 d .
C48 C 0.1328(7) 0.1471(6) 0.4778(5) 0.060(2) Uani 1 1 d .
H48 H 0.0622 0.1581 0.5055 0.072 Uiso 1 1 calc R
C49 C 0.1588(9) 0.1429(6) 0.3913(6) 0.067(3) Uani 1 1 d .
H49 H 0.1038 0.1499 0.3625 0.080 Uiso 1 1 calc R
C50 C 0.1864(6) 0.1433(5) 0.6152(5) 0.0373(18) Uani 1 1 d .
C51 C 0.2594(6) 0.1442(5) 0.6632(5) 0.042(2) Uani 1 1 d .
H51 H 0.3293 0.1387 0.6375 0.050 Uiso 1 1 calc R
C52 C 0.2273(6) 0.1532(4) 0.7501(5) 0.0339(18) Uani 1 1 d .
C53 C 0.1218(5) 0.1627(5) 0.7840(5) 0.0342(18) Uani 1 1 d .
H53 H 0.0968 0.1715 0.8410 0.041 Uiso 1 1 calc R
C54 C 0.0524(6) 0.1593(5) 0.7346(5) 0.0361(18) Uani 1 1 d .
C55 C -0.2062(7) 0.1109(7) 0.7713(7) 0.069(3) Uani 1 1 d .
H55 H -0.2362 0.0785 0.7457 0.083 Uiso 1 1 calc R
C56 C -0.1062(6) 0.1133(6) 0.7327(5) 0.056(2) Uani 1 1 d .
H56 H -0.0716 0.0841 0.6825 0.067 Uiso 1 1 calc R
C57 C -0.0579(6) 0.1596(5) 0.7691(5) 0.0393(19) Uani 1 1 d .
C58 C -0.1147(6) 0.2019(6) 0.8419(5) 0.054(2) Uani 1 1 d .
H58 H -0.0866 0.2346 0.8689 0.065 Uiso 1 1 calc R
C59 C -0.2153(7) 0.1957(6) 0.8753(6) 0.061(2) Uani 1 1 d .
H59 H -0.2525 0.2250 0.9250 0.073 Uiso 1 1 calc R
C60 C 0.3084(5) 0.1422(5) 0.8030(4) 0.0350(17) Uani 1 1 d .
C61 C 0.4020(6) 0.0512(5) 0.8026(5) 0.047(2) Uani 1 1 d .
H61 H 0.4111 0.0027 0.7683 0.057 Uiso 1 1 calc R
C62 C 0.4809(6) 0.0307(6) 0.8510(5) 0.052(2) Uani 1 1 d .
H62 H 0.5430 -0.0299 0.8482 0.063 Uiso 1 1 calc R
C63 C 0.4673(7) 0.1008(6) 0.9036(5) 0.063(3) Uani 1 1 d .
H63 H 0.5198 0.0869 0.9374 0.075 Uiso 1 1 calc R
C64 C 0.3770(6) 0.1909(6) 0.9064(5) 0.049(2) Uani 1 1 d .
H64 H 0.3685 0.2374 0.9426 0.058 Uiso 1 1 calc R
C65 C 0.2976(6) 0.2140(5) 0.8559(4) 0.0352(18) Uani 1 1 d .
C66 C 0.2074(5) 0.3185(5) 0.8558(5) 0.0320(17) Uani 1 1 d .
O7 O -0.1609(4) 0.6151(4) 0.9095(3) 0.0443(13) Uani 1 1 d D
H7A H -0.179(6) 0.676(2) 0.885(4) 0.053 Uiso 1 1 d D
H7B H -0.168(6) 0.626(5) 0.9598(19) 0.053 Uiso 1 1 d D
O8 O 0.7699(5) 0.8159(4) 0.8300(4) 0.0795(19) Uani 1 1 d .
O9 O 0.3982(11) 0.8647(10) 0.6669(9) 0.105(5) Uani 0.50 1 d P

loop_
_atom_site_aniso_label
_atom_site_aniso_U_11
_atom_site_aniso_U_22
_atom_site_aniso_U_33
_atom_site_aniso_U_23
_atom_site_aniso_U_13
_atom_site_aniso_U_12
Gd1 0.0392(2) 0.0299(2) 0.02410(19) -0.00384(14) -0.00709(16) -0.01357(16)
N1 0.062(4) 0.027(3) 0.033(4) -0.003(3) -0.027(3) -0.010(3)
N2 0.050(4) 0.039(4) 0.038(4) -0.012(3) -0.013(3) -0.015(3)
N3 0.059(5) 0.041(4) 0.088(6) -0.001(4) -0.019(5) -0.010(4)
N4 0.079(6) 0.089(6) 0.061(6) -0.015(5) 0.014(5) -0.041(5)
N5 0.042(4) 0.042(4) 0.047(4) 0.001(3) -0.015(4) -0.018(3)
N6 0.086(6) 0.063(5) 0.071(6) 0.018(5) -0.026(5) -0.032(5)
N7 0.080(6) 0.058(5) 0.050(5) -0.005(4) -0.015(5) -0.016(5)
N8 0.053(4) 0.030(3) 0.046(4) -0.001(3) -0.020(4) -0.016(3)
N9 0.045(5) 0.077(5) 0.086(6) -0.028(5) -0.006(4) -0.023(4)
O1 0.038(3) 0.043(3) 0.041(3) -0.007(2) 0.002(3) -0.017(3)
O2 0.046(3) 0.037(3) 0.040(3) 0.004(2) -0.008(3) -0.010(3)
O3 0.050(3) 0.029(3) 0.037(3) -0.009(2) -0.008(3) -0.021(2)
O4 0.061(3) 0.047(3) 0.023(3) -0.006(2) -0.003(3) -0.027(3)
O5 0.047(3) 0.044(3) 0.024(3) -0.011(2) -0.005(2) -0.009(2)
O6 0.048(3) 0.040(3) 0.027(3) -0.006(2) -0.013(3) -0.010(2)
C1 0.138(9) 0.033(5) 0.100(8) -0.023(5) -0.091(8) 0.011(5)
C2 0.124(9) 0.040(5) 0.105(8) -0.037(5) -0.084(7) 0.013(5)
C3 0.034(4) 0.036(4) 0.037(4) -0.003(4) -0.016(4) -0.012(4)
C4 0.080(6) 0.032(4) 0.051(5) -0.014(4) -0.040(5) 0.002(4)
C5 0.089(7) 0.042(5) 0.048(5) -0.015(4) -0.035(5) -0.012(5)
C6 0.042(5) 0.029(4) 0.031(4) -0.004(3) -0.005(4) -0.016(4)
C7 0.047(5) 0.024(4) 0.034(4) 0.001(3) -0.007(4) -0.011(3)
C8 0.042(5) 0.035(4) 0.025(4) -0.008(3) 0.002(4) -0.013(4)
C9 0.039(4) 0.039(4) 0.034(4) -0.010(4) -0.004(4) -0.017(4)
C10 0.045(5) 0.029(4) 0.038(5) 0.001(3) -0.005(4) -0.014(4)
C11 0.063(6) 0.065(6) 0.055(6) 0.009(5) -0.032(5) -0.020(5)
C12 0.047(5) 0.047(5) 0.047(5) 0.012(4) -0.023(4) -0.015(4)
C13 0.043(5) 0.031(4) 0.040(5) 0.003(4) -0.017(4) -0.014(4)
C14 0.046(5) 0.039(5) 0.054(5) -0.008(4) -0.010(4) -0.006(4)
C15 0.066(7) 0.053(6) 0.090(8) -0.021(6) -0.012(6) -0.014(5)
C16 0.051(5) 0.030(4) 0.029(4) 0.001(3) -0.010(4) -0.014(4)
C17 0.062(5) 0.042(5) 0.034(5) -0.010(4) 0.005(4) -0.020(4)
C18 0.081(6) 0.035(5) 0.051(6) 0.006(4) 0.006(5) -0.029(5)
C19 0.067(6) 0.028(4) 0.071(6) -0.003(4) -0.006(5) -0.028(4)
C20 0.056(5) 0.037(5) 0.052(5) -0.017(4) 0.008(4) -0.024(4)
C21 0.036(4) 0.033(4) 0.036(4) -0.010(3) -0.004(4) -0.015(3)
C22 0.054(5) 0.038(4) 0.020(4) -0.002(3) -0.016(4) -0.027(4)
C23 0.076(7) 0.078(7) 0.049(6) -0.008(5) 0.005(6) -0.043(6)
C24 0.056(5) 0.056(5) 0.044(5) -0.008(4) 0.004(5) -0.029(4)
C25 0.041(5) 0.065(6) 0.033(5) -0.007(4) -0.002(4) -0.032(4)
C26 0.059(6) 0.065(6) 0.055(6) -0.009(5) 0.012(5) -0.012(5)
C27 0.072(7) 0.077(7) 0.078(8) -0.014(6) 0.005(7) -0.012(6)
C28 0.038(5) 0.056(5) 0.033(5) -0.006(4) -0.005(4) -0.025(4)
C29 0.047(5) 0.041(5) 0.039(5) 0.004(4) -0.008(4) -0.026(4)
C30 0.047(5) 0.045(5) 0.036(5) -0.005(4) -0.011(4) -0.025(4)
C31 0.031(4) 0.044(5) 0.038(5) 0.001(4) -0.006(4) -0.019(4)
C32 0.035(4) 0.050(5) 0.029(4) -0.005(4) -0.009(4) -0.023(4)
C33 0.088(7) 0.078(7) 0.049(6) 0.013(5) -0.028(6) -0.050(6)
C34 0.049(5) 0.066(6) 0.044(5) 0.006(5) -0.018(5) -0.021(5)
C35 0.039(5) 0.049(5) 0.050(5) 0.010(4) -0.019(4) -0.025(4)
C36 0.041(5) 0.061(6) 0.060(6) 0.003(5) -0.015(5) -0.021(5)
C37 0.064(7) 0.051(6) 0.096(8) 0.010(6) -0.030(7) -0.025(5)
C38 0.046(5) 0.028(4) 0.030(4) 0.003(3) -0.013(4) -0.013(4)
C39 0.057(6) 0.047(5) 0.043(5) -0.001(4) -0.006(4) -0.026(5)
C40 0.086(7) 0.047(5) 0.054(6) 0.000(4) -0.018(6) -0.040(5)
C41 0.070(6) 0.031(5) 0.043(5) -0.003(4) -0.007(5) -0.003(4)
C42 0.044(5) 0.047(5) 0.038(5) -0.014(4) -0.007(4) -0.011(4)
C43 0.041(4) 0.028(4) 0.021(4) -0.005(3) -0.005(3) -0.021(3)
C44 0.020(4) 0.028(4) 0.039(5) -0.011(3) -0.002(4) -0.007(3)
C45 0.064(6) 0.059(6) 0.048(6) -0.007(5) 0.001(5) -0.009(5)
C46 0.047(5) 0.057(5) 0.045(5) -0.013(4) -0.003(5) -0.014(4)
C47 0.059(6) 0.034(4) 0.040(5) -0.007(4) -0.009(5) -0.022(4)
C48 0.065(6) 0.072(6) 0.049(6) -0.005(5) -0.016(5) -0.029(5)
C49 0.087(8) 0.065(6) 0.052(6) -0.007(5) -0.022(6) -0.027(6)
C50 0.049(5) 0.030(4) 0.036(5) -0.003(3) -0.011(4) -0.017(4)
C51 0.042(5) 0.031(4) 0.049(5) -0.009(4) -0.003(4) -0.011(4)
C52 0.039(5) 0.016(4) 0.044(5) -0.009(3) -0.007(4) -0.005(3)
C53 0.036(5) 0.030(4) 0.038(4) -0.006(3) -0.010(4) -0.012(3)
C54 0.043(5) 0.031(4) 0.035(5) -0.011(3) -0.008(4) -0.010(4)
C55 0.045(6) 0.072(7) 0.106(9) -0.032(6) -0.015(6) -0.029(5)
C56 0.047(5) 0.065(6) 0.062(6) -0.027(5) -0.009(5) -0.019(5)
C57 0.031(4) 0.040(4) 0.044(5) -0.011(4) -0.005(4) -0.008(4)
C58 0.040(5) 0.060(6) 0.068(6) -0.023(5) -0.008(5) -0.018(4)
C59 0.053(6) 0.074(6) 0.063(6) -0.014(5) -0.014(5) -0.025(5)
C60 0.026(4) 0.043(4) 0.036(4) -0.001(4) -0.010(4) -0.013(4)
C61 0.050(5) 0.035(4) 0.054(5) -0.011(4) -0.013(4) -0.008(4)
C62 0.038(5) 0.039(5) 0.069(6) -0.006(4) -0.023(5) 0.003(4)
C63 0.065(6) 0.056(6) 0.063(6) -0.005(5) -0.034(5) -0.009(5)
C64 0.048(5) 0.047(5) 0.050(5) -0.010(4) -0.026(4) -0.007(4)
C65 0.037(4) 0.043(4) 0.028(4) -0.003(3) -0.010(4) -0.017(4)
C66 0.032(4) 0.029(4) 0.036(4) -0.006(3) -0.002(4) -0.014(3)
O7 0.049(3) 0.048(3) 0.031(3) 0.000(3) -0.016(3) -0.011(3)
O8 0.100(5) 0.058(4) 0.053(4) -0.007(3) -0.010(4) -0.005(4)
O9 0.113(11) 0.104(11) 0.092(11) -0.007(9) -0.042(10) -0.027(9)

loop_
_atom_type_symbol
_atom_type_description
_atom_type_scat_dispersion_real
_atom_type_scat_dispersion_imag
_atom_type_scat_source
C C 0.0033 0.0016 'International Tables Vol C Tables 4.2.6.8 and 6.1.1.4'
H H 0.0000 0.0000 'International Tables Vol C Tables 4.2.6.8 and 6.1.1.4'
Gd Gd -0.1653 3.9035 'International Tables Vol C Tables 4.2.6.8 and 6.1.1.4'
N N 0.0061 0.0033 'International Tables Vol C Tables 4.2.6.8 and 6.1.1.4'
O O 0.0106 0.0060 'International Tables Vol C Tables 4.2.6.8 and 6.1.1.4'

loop_
_geom_angle_atom_site_label_1
_geom_angle_atom_site_label_2
_geom_angle_atom_site_label_3
_geom_angle
_geom_angle_site_symmetry_1
_geom_angle_site_symmetry_3
O3 Gd1 O2 90.04(16) 2_567 .
O3 Gd1 O7 81.77(16) 2_567 .
O2 Gd1 O7 126.49(17) . .
O3 Gd1 O5 75.81(14) 2_567 .
O2 Gd1 O5 86.74(16) . .
O7 Gd1 O5 139.87(16) . .
O3 Gd1 O4 115.47(15) 2_567 .
O2 Gd1 O4 145.31(15) . .
O7 Gd1 O4 82.34(17) . .
O5 Gd1 O4 78.01(16) . .
O3 Gd1 O1 83.37(15) 2_567 .
O2 Gd1 O1 53.65(15) . .
O7 Gd1 O1 72.87(17) . .
O5 Gd1 O1 135.17(15) . .
O4 Gd1 O1 146.50(15) . .
O3 Gd1 O6 126.85(15) 2_567 .
O2 Gd1 O6 74.19(16) . .
O7 Gd1 O6 147.45(16) . .
O5 Gd1 O6 53.36(14) . .
O4 Gd1 O6 71.69(15) . .
O1 Gd1 O6 120.52(15) . .
O3 Gd1 N1 157.10(16) 2_567 2_566
O2 Gd1 N1 86.65(18) . 2_566
O7 Gd1 N1 82.05(18) . 2_566
O5 Gd1 N1 126.51(16) . 2_566
O4 Gd1 N1 78.15(17) . 2_566
O1 Gd1 N1 76.44(16) . 2_566
O6 Gd1 N1 73.82(16) . 2_566
O3 Gd1 O3 66.62(16) 2_567 .
O2 Gd1 O3 151.32(14) . .
O7 Gd1 O3 68.65(15) . .
O5 Gd1 O3 71.98(14) . .
O4 Gd1 O3 49.34(13) . .
O1 Gd1 O3 133.62(14) . .
O6 Gd1 O3 105.83(14) . .
N1 Gd1 O3 121.36(16) 2_566 .
C1 N1 C5 114.1(6) . .
C1 N1 Gd1 119.5(5) . 2_566
C5 N1 Gd1 126.4(5) . 2_566
C10 N2 C6 116.4(6) . .
C11 N3 C15 115.1(7) . .
C23 N4 C27 115.4(9) . .
C28 N5 C32 119.4(6) . .
C37 N6 C33 113.8(8) . .
C45 N7 C49 116.2(8) . .
C54 N8 C50 119.0(6) . .
C55 N9 C59 115.4(7) . .
C22 O1 Gd1 90.1(4) . .
C22 O2 Gd1 93.4(4) . .
C44 O3 Gd1 155.4(4) . 2_567
C44 O3 Gd1 86.1(4) . .
Gd1 O3 Gd1 113.38(15) 2_567 .
C44 O4 Gd1 101.8(4) . .
C66 O5 Gd1 93.0(4) . .
C66 O6 Gd1 92.6(4) . .
N1 C1 C2 125.3(7) . .
N1 C1 H1 117.3 . .
C2 C1 H1 117.3 . .
C3 C2 C1 119.4(7) . .
C3 C2 H2 120.3 . .
C1 C2 H2 120.3 . .
C2 C3 C4 116.5(7) . .
C2 C3 C6 122.3(6) . .
C4 C3 C6 121.2(6) . .
C3 C4 C5 119.3(7) . .
C3 C4 H4 120.4 . .
C5 C4 H4 120.4 . .
N1 C5 C4 125.4(7) . .
N1 C5 H5 117.3 . .
C4 C5 H5 117.3 . .
N2 C6 C7 123.6(6) . .
N2 C6 C3 116.4(6) . .
C7 C6 C3 119.8(6) . .
C6 C7 C8 119.2(6) . .
C6 C7 H7 120.4 . .
C8 C7 H7 120.4 . .
C9 C8 C7 117.3(6) . .
C9 C8 C16 123.9(6) . .
C7 C8 C16 118.2(6) . .
C8 C9 C10 120.0(7) . .
C8 C9 H9 120.0 . .
C10 C9 H9 120.0 . .
N2 C10 C9 123.5(6) . .
N2 C10 C13 115.6(6) . .
C9 C10 C13 120.6(7) . .
N3 C11 C12 123.6(8) . .
N3 C11 H11 118.2 . .
C12 C11 H11 118.2 . .
C11 C12 C13 120.7(8) . .
C11 C12 H12 119.6 . .
C13 C12 H12 119.6 . .
C14 C13 C12 114.6(7) . .
C14 C13 C10 122.2(7) . .
C12 C13 C10 123.1(7) . .
C15 C14 C13 121.4(8) . .
C15 C14 H14 119.3 . .
C13 C14 H14 119.3 . .
C14 C15 N3 124.5(9) . .
C14 C15 H15 117.7 . .
N3 C15 H15 117.7 . .
C17 C16 C21 119.0(6) . .
C17 C16 C8 116.5(6) . .
C21 C16 C8 124.4(6) . .
C18 C17 C16 121.6(7) . .
C18 C17 H17 119.2 . .
C16 C17 H17 119.2 . .
C17 C18 C19 119.5(7) . .
C17 C18 H18 120.2 . .
C19 C18 H18 120.2 . .
C18 C19 C20 119.8(7) . .
C18 C19 H19 120.1 . .
C20 C19 H19 120.1 . .
C19 C20 C21 121.5(7) . .
C19 C20 H20 119.2 . .
C21 C20 H20 119.2 . .
C20 C21 C16 118.5(7) . .
C20 C21 C22 119.3(6) . .
C16 C21 C22 122.1(6) . .
O2 C22 O1 121.5(7) . .
O2 C22 C21 119.6(7) . .
O1 C22 C21 118.8(6) . .
N4 C23 C24 123.4(9) . .
N4 C23 H23 118.3 . .
C24 C23 H23 118.3 . .
C25 C24 C23 120.1(8) . .
C25 C24 H24 120.0 . .
C23 C24 H24 120.0 . .
C26 C25 C24 116.2(8) . .
C26 C25 C28 120.5(8) . .
C24 C25 C28 123.2(7) . .
C25 C26 C27 120.0(9) . .
C25 C26 H26 120.0 . .
C27 C26 H26 120.0 . .
N4 C27 C26 124.8(9) . .
N4 C27 H27 117.6 . .
C26 C27 H27 117.6 . .
N5 C28 C29 121.3(7) . .
N5 C28 C25 116.9(7) . .
C29 C28 C25 121.8(7) . .
C30 C29 C28 120.7(7) . .
C30 C29 H29 119.6 . .
C28 C29 H29 119.6 . .
C31 C30 C29 116.6(7) . .
C31 C30 C38 123.6(7) . .
C29 C30 C38 119.7(7) . .
C32 C31 C30 120.7(7) . .
C32 C31 H31 119.6 . .
C30 C31 H31 119.6 . .
N5 C32 C31 121.2(7) . .
N5 C32 C35 116.0(7) . .
C31 C32 C35 122.8(7) . .
N6 C33 C34 127.0(9) . .
N6 C33 H33 116.5 . .
C34 C33 H33 116.5 . .
C35 C34 C33 117.8(8) . .
C35 C34 H34 121.1 . .
C33 C34 H34 121.1 . .
C34 C35 C36 117.2(7) . .
C34 C35 C32 123.2(7) . .
C36 C35 C32 119.7(8) . .
C35 C36 C37 118.4(8) . .
C35 C36 H36 120.8 . .
C37 C36 H36 120.8 . .
N6 C37 C36 125.8(9) . .
N6 C37 H37 117.1 . .
C36 C37 H37 117.1 . .
C43 C38 C39 119.6(7) . .
C43 C38 C30 122.1(6) . .
C39 C38 C30 118.3(7) . .
C40 C39 C38 120.1(8) . .
C40 C39 H39 119.9 . .
C38 C39 H39 119.9 . .
C39 C40 C41 121.7(8) . .
C39 C40 H40 119.1 . .
C41 C40 H40 119.1 . .
C40 C41 C42 118.3(7) . .
C40 C41 H41 120.9 . .
C42 C41 H41 120.9 . .
C41 C42 C43 121.0(7) . .
C41 C42 H42 119.5 . .
C43 C42 H42 119.5 . .
C38 C43 C42 119.2(6) . .
C38 C43 C44 122.8(6) . .
C42 C43 C44 117.9(6) . .
O3 C44 O4 121.2(6) . .
O3 C44 C43 120.7(6) . .
O4 C44 C43 118.2(6) . .
N7 C45 C46 123.4(8) . .
N7 C45 H45 118.3 . .
C46 C45 H45 118.3 . .
C47 C46 C45 120.1(8) . .
C47 C46 H46 119.9 . .
C45 C46 H46 119.9 . .
C46 C47 C48 116.8(7) . .
C46 C47 C50 123.8(7) . .
C48 C47 C50 119.4(7) . .
C49 C48 C47 118.7(9) . .
C49 C48 H48 120.7 . .
C47 C48 H48 120.7 . .
N7 C49 C48 124.7(9) . .
N7 C49 H49 117.7 . .
C48 C49 H49 117.7 . .
N8 C50 C51 121.0(7) . .
N8 C50 C47 115.7(7) . .
C51 C50 C47 123.3(7) . .
C50 C51 C52 120.1(7) . .
C50 C51 H51 119.9 . .
C52 C51 H51 119.9 . .
C53 C52 C51 117.0(7) . .
C53 C52 C60 122.6(7) . .
C51 C52 C60 120.1(6) . .
C52 C53 C54 121.2(7) . .
C52 C53 H53 119.4 . .
C54 C53 H53 119.4 . .
N8 C54 C53 121.6(7) . .
N8 C54 C57 114.8(7) . .
C53 C54 C57 123.5(7) . .
N9 C55 C56 125.0(8) . .
N9 C55 H55 117.5 . .
C56 C55 H55 117.5 . .
C55 C56 C57 119.4(8) . .
C55 C56 H56 120.3 . .
C57 C56 H56 120.3 . .
C58 C57 C56 116.6(7) . .
C58 C57 C54 120.7(7) . .
C56 C57 C54 122.6(7) . .
C57 C58 C59 119.3(8) . .
C57 C58 H58 120.3 . .
C59 C58 H58 120.3 . .
N9 C59 C58 124.3(8) . .
N9 C59 H59 117.9 . .
C58 C59 H59 117.9 . .
C61 C60 C65 117.0(6) . .
C61 C60 C52 117.2(6) . .
C65 C60 C52 125.8(6) . .
C62 C61 C60 122.6(7) . .
C62 C61 H61 118.7 . .
C60 C61 H61 118.7 . .
C61 C62 C63 119.3(7) . .
C61 C62 H62 120.3 . .
C63 C62 H62 120.3 . .
C64 C63 C62 120.3(8) . .
C64 C63 H63 119.9 . .
C62 C63 H63 119.9 . .
C63 C64 C65 121.0(7) . .
C63 C64 H64 119.5 . .
C65 C64 H64 119.5 . .
C64 C65 C60 119.7(6) . .
C64 C65 C66 117.7(6) . .
C60 C65 C66 122.4(6) . .
O6 C66 O5 120.6(6) . .
O6 C66 C65 120.6(6) . .
O5 C66 C65 118.8(6) . .
Gd1 O7 H7A 113(5) . .
Gd1 O7 H7B 109(5) . .
H7A O7 H7B 100(7) . .

loop_
_geom_bond_atom_site_label_1
_geom_bond_atom_site_label_2
_geom_bond_distance
_geom_bond_site_symmetry_2
Gd1 O3 2.343(4) 2_567
Gd1 O2 2.396(5) .
Gd1 O7 2.421(5) .
Gd1 O5 2.435(4) .
Gd1 O4 2.441(4) .
Gd1 O1 2.463(5) .
Gd1 O6 2.469(4) .
Gd1 N1 2.554(5) 2_566
Gd1 O3 2.777(4) .
N1 C1 1.307(8) .
N1 C5 1.312(8) .
N1 Gd1 2.554(5) 2_566
N2 C10 1.336(8) .
N2 C6 1.344(8) .
N3 C11 1.328(10) .
N3 C15 1.352(10) .
N4 C23 1.318(10) .
N4 C27 1.329(11) .
N5 C28 1.337(8) .
N5 C32 1.352(8) .
N6 C37 1.307(11) .
N6 C33 1.325(10) .
N7 C45 1.321(9) .
N7 C49 1.326(10) .
N8 C54 1.337(8) .
N8 C50 1.371(9) .
N9 C55 1.302(10) .
N9 C59 1.332(9) .
O1 C22 1.261(8) .
O2 C22 1.252(7) .
O3 C44 1.261(7) .
O3 Gd1 2.343(4) 2_567
O4 C44 1.264(7) .
O5 C66 1.290(7) .
O6 C66 1.246(7) .
C1 C2 1.382(10) .
C1 H1 0.9300 .
C2 C3 1.355(9) .
C2 H2 0.9300 .
C3 C4 1.367(8) .
C3 C6 1.506(9) .
C4 C5 1.373(9) .
C4 H4 0.9300 .
C5 H5 0.9300 .
C6 C7 1.385(8) .
C7 C8 1.397(8) .
C7 H7 0.9300 .
C8 C9 1.369(9) .
C8 C16 1.501(8) .
C9 C10 1.389(8) .
C9 H9 0.9300 .
C10 C13 1.473(9) .
C11 C12 1.378(9) .
C11 H11 0.9300 .
C12 C13 1.396(9) .
C12 H12 0.9300 .
C13 C14 1.385(9) .
C14 C15 1.340(10) .
C14 H14 0.9300 .
C15 H15 0.9300 .
C16 C17 1.394(9) .
C16 C21 1.400(9) .
C17 C18 1.368(9) .
C17 H17 0.9300 .
C18 C19 1.376(10) .
C18 H18 0.9300 .
C19 C20 1.383(9) .
C19 H19 0.9300 .
C20 C21 1.383(8) .
C20 H20 0.9300 .
C21 C22 1.498(9) .
C23 C24 1.388(10) .
C23 H23 0.9300 .
C24 C25 1.385(10) .
C24 H24 0.9300 .
C25 C26 1.356(10) .
C25 C28 1.480(9) .
C26 C27 1.374(11) .
C26 H26 0.9300 .
C27 H27 0.9300 .
C28 C29 1.396(9) .
C29 C30 1.391(9) .
C29 H29 0.9300 .
C30 C31 1.392(9) .
C30 C38 1.489(9) .
C31 C32 1.389(9) .
C31 H31 0.9300 .
C32 C35 1.478(9) .
C33 C34 1.381(10) .
C33 H33 0.9300 .
C34 C35 1.380(10) .
C34 H34 0.9300 .
C35 C36 1.390(10) .
C36 C37 1.395(11) .
C36 H36 0.9300 .
C37 H37 0.9300 .
C38 C43 1.378(9) .
C38 C39 1.394(9) .
C39 C40 1.352(10) .
C39 H39 0.9300 .
C40 C41 1.377(10) .
C40 H40 0.9300 .
C41 C42 1.383(9) .
C41 H41 0.9300 .
C42 C43 1.391(9) .
C42 H42 0.9300 .
C43 C44 1.485(8) .
C45 C46 1.389(10) .
C45 H45 0.9300 .
C46 C47 1.373(10) .
C46 H46 0.9300 .
C47 C48 1.387(9) .
C47 C50 1.494(9) .
C48 C49 1.383(11) .
C48 H48 0.9300 .
C49 H49 0.9300 .
C50 C51 1.398(9) .
C51 C52 1.403(9) .
C51 H51 0.9300 .
C52 C53 1.380(9) .
C52 C60 1.486(8) .
C53 C54 1.391(8) .
C53 H53 0.9300 .
C54 C57 1.482(9) .
C55 C56 1.381(10) .
C55 H55 0.9300 .
C56 C57 1.384(9) .
C56 H56 0.9300 .
C57 C58 1.364(10) .
C58 C59 1.391(10) .
C58 H58 0.9300 .
C59 H59 0.9300 .
C60 C61 1.398(9) .
C60 C65 1.412(9) .
C61 C62 1.372(9) .
C61 H61 0.9300 .
C62 C63 1.377(10) .
C62 H62 0.9300 .
C63 C64 1.368(9) .
C63 H63 0.9300 .
C64 C65 1.395(8) .
C64 H64 0.9300 .
C65 C66 1.497(9) .
O7 H7A 0.85(2) .
O7 H7B 0.84(2) .

loop_
_geom_torsion_atom_site_label_1
_geom_torsion_atom_site_label_2
_geom_torsion_atom_site_label_3
_geom_torsion_atom_site_label_4
_geom_torsion
_geom_torsion_site_symmetry_1
_geom_torsion_site_symmetry_4
O3 Gd1 O1 C22 101.3(4) 2_567 .
O2 Gd1 O1 C22 6.3(4) . .
O7 Gd1 O1 C22 -175.3(4) . .
O5 Gd1 O1 C22 39.1(5) . .
O4 Gd1 O1 C22 -131.2(4) . .
O6 Gd1 O1 C22 -27.9(4) . .
N1 Gd1 O1 C22 -89.6(4) 2_566 .
O3 Gd1 O1 C22 149.8(3) . .
O3 Gd1 O2 C22 -88.1(4) 2_567 .
O7 Gd1 O2 C22 -8.3(5) . .
O5 Gd1 O2 C22 -163.9(4) . .
O4 Gd1 O2 C22 132.7(4) . .
O1 Gd1 O2 C22 -6.4(4) . .
O6 Gd1 O2 C22 143.4(4) . .
N1 Gd1 O2 C22 69.2(4) 2_566 .
O3 Gd1 O2 C22 -122.4(4) . .
O3 Gd1 O3 C44 -164.5(5) 2_567 .
O2 Gd1 O3 C44 -126.5(4) . .
O7 Gd1 O3 C44 105.4(4) . .
O5 Gd1 O3 C44 -82.5(4) . .
O4 Gd1 O3 C44 7.0(4) . .
O1 Gd1 O3 C44 141.4(4) . .
O6 Gd1 O3 C44 -40.6(4) . .
N1 Gd1 O3 C44 39.8(4) 2_566 .
O3 Gd1 O3 Gd1 0.0 2_567 2_567
O2 Gd1 O3 Gd1 37.9(4) . 2_567
O7 Gd1 O3 Gd1 -90.1(2) . 2_567
O5 Gd1 O3 Gd1 81.93(19) . 2_567
O4 Gd1 O3 Gd1 171.4(3) . 2_567
O1 Gd1 O3 Gd1 -54.1(3) . 2_567
O6 Gd1 O3 Gd1 123.82(18) . 2_567
N1 Gd1 O3 Gd1 -155.75(18) 2_566 2_567
O3 Gd1 O4 C44 1.6(4) 2_567 .
O2 Gd1 O4 C44 135.2(4) . .
O7 Gd1 O4 C44 -75.5(4) . .
O5 Gd1 O4 C44 69.3(4) . .
O1 Gd1 O4 C44 -117.6(4) . .
O6 Gd1 O4 C44 124.4(4) . .
N1 Gd1 O4 C44 -158.9(4) 2_566 .
O3 Gd1 O4 C44 -7.1(4) . .
O3 Gd1 O5 C66 -167.0(4) 2_567 .
O2 Gd1 O5 C66 -76.2(4) . .
O7 Gd1 O5 C66 134.9(4) . .
O4 Gd1 O5 C66 72.5(4) . .
O1 Gd1 O5 C66 -102.1(4) . .
O6 Gd1 O5 C66 -3.5(4) . .
N1 Gd1 O5 C66 7.2(5) 2_566 .
O3 Gd1 O5 C66 123.3(4) . .
O3 Gd1 O6 C66 23.7(5) 2_567 .
O2 Gd1 O6 C66 101.5(4) . .
O7 Gd1 O6 C66 -123.7(4) . .
O5 Gd1 O6 C66 3.6(4) . .
O4 Gd1 O6 C66 -84.9(4) . .
O1 Gd1 O6 C66 129.6(4) . .
N1 Gd1 O6 C66 -167.4(4) 2_566 .
O3 Gd1 O6 C66 -48.7(4) . .
C5 N1 C1 C2 0.1(16) . .
Gd1 N1 C1 C2 -177.0(9) 2_566 .
N1 C1 C2 C3 1.7(18) . .
C1 C2 C3 C4 -2.2(14) . .
C1 C2 C3 C6 175.5(9) . .
C2 C3 C4 C5 1.1(13) . .
C6 C3 C4 C5 -176.6(7) . .
C1 N1 C5 C4 -1.3(14) . .
Gd1 N1 C5 C4 175.5(6) 2_566 .
C3 C4 C5 N1 0.7(14) . .
C10 N2 C6 C7 1.8(10) . .
C10 N2 C6 C3 176.5(6) . .
C2 C3 C6 N2 -177.0(8) . .
C4 C3 C6 N2 0.6(10) . .
C2 C3 C6 C7 -2.0(11) . .
C4 C3 C6 C7 175.6(7) . .
N2 C6 C7 C8 -0.8(11) . .
C3 C6 C7 C8 -175.4(6) . .
C6 C7 C8 C9 -1.3(10) . .
C6 C7 C8 C16 169.7(6) . .
C7 C8 C9 C10 2.4(10) . .
C16 C8 C9 C10 -168.0(6) . .
C6 N2 C10 C9 -0.6(10) . .
C6 N2 C10 C13 -174.1(6) . .
C8 C9 C10 N2 -1.5(11) . .
C8 C9 C10 C13 171.7(6) . .
C15 N3 C11 C12 0.0(13) . .
N3 C11 C12 C13 -1.0(13) . .
C11 C12 C13 C14 1.7(11) . .
C11 C12 C13 C10 -174.3(7) . .
N2 C10 C13 C14 26.2(10) . .
C9 C10 C13 C14 -147.5(7) . .
N2 C10 C13 C12 -158.1(7) . .
C9 C10 C13 C12 28.2(11) . .
C12 C13 C14 C15 -1.6(11) . .
C10 C13 C14 C15 174.5(7) . .
C13 C14 C15 N3 0.6(14) . .
C11 N3 C15 C14 0.2(13) . .
C9 C8 C16 C17 112.8(8) . .
C7 C8 C16 C17 -57.5(9) . .
C9 C8 C16 C21 -71.4(10) . .
C7 C8 C16 C21 118.2(8) . .
C21 C16 C17 C18 2.7(11) . .
C8 C16 C17 C18 178.7(7) . .
C16 C17 C18 C19 -2.8(12) . .
C17 C18 C19 C20 -0.3(12) . .
C18 C19 C20 C21 3.5(12) . .
C19 C20 C21 C16 -3.5(11) . .
C19 C20 C21 C22 179.5(7) . .
C17 C16 C21 C20 0.4(10) . .
C8 C16 C21 C20 -175.2(7) . .
C17 C16 C21 C22 177.3(6) . .
C8 C16 C21 C22 1.7(11) . .
Gd1 O2 C22 O1 11.8(7) . .
Gd1 O2 C22 C21 -167.3(5) . .
Gd1 O1 C22 O2 -11.5(6) . .
Gd1 O1 C22 C21 167.6(5) . .
C20 C21 C22 O2 -131.6(7) . .
C16 C21 C22 O2 51.5(9) . .
C20 C21 C22 O1 49.2(9) . .
C16 C21 C22 O1 -127.7(7) . .
C27 N4 C23 C24 0.7(13) . .
N4 C23 C24 C25 2.0(13) . .
C23 C24 C25 C26 -2.6(11) . .
C23 C24 C25 C28 175.2(7) . .
C24 C25 C26 C27 0.7(12) . .
C28 C25 C26 C27 -177.1(8) . .
C23 N4 C27 C26 -2.8(15) . .
C25 C26 C27 N4 2.1(15) . .
C32 N5 C28 C29 -0.3(10) . .
C32 N5 C28 C25 178.6(6) . .
C26 C25 C28 N5 9.5(10) . .
C24 C25 C28 N5 -168.1(7) . .
C26 C25 C28 C29 -171.6(7) . .
C24 C25 C28 C29 10.8(11) . .
N5 C28 C29 C30 1.3(11) . .
C25 C28 C29 C30 -177.5(6) . .
C28 C29 C30 C31 -0.9(10) . .
C28 C29 C30 C38 175.9(6) . .
C29 C30 C31 C32 -0.6(10) . .
C38 C30 C31 C32 -177.2(6) . .
C28 N5 C32 C31 -1.2(10) . .
C28 N5 C32 C35 -179.6(6) . .
C30 C31 C32 N5 1.6(10) . .
C30 C31 C32 C35 180.0(6) . .
C37 N6 C33 C34 -0.2(14) . .
N6 C33 C34 C35 1.2(13) . .
C33 C34 C35 C36 -1.6(11) . .
C33 C34 C35 C32 178.9(7) . .
N5 C32 C35 C34 -169.9(7) . .
C31 C32 C35 C34 11.7(11) . .
N5 C32 C35 C36 10.7(10) . .
C31 C32 C35 C36 -167.7(7) . .
C34 C35 C36 C37 1.1(11) . .
C32 C35 C36 C37 -179.4(7) . .
C33 N6 C37 C36 -0.5(14) . .
C35 C36 C37 N6 0.0(13) . .
C31 C30 C38 C43 46.6(10) . .
C29 C30 C38 C43 -129.9(7) . .
C31 C30 C38 C39 -135.4(7) . .
C29 C30 C38 C39 48.0(9) . .
C43 C38 C39 C40 -0.8(11) . .
C30 C38 C39 C40 -178.8(7) . .
C38 C39 C40 C41 2.3(12) . .
C39 C40 C41 C42 -2.0(12) . .
C40 C41 C42 C43 0.3(11) . .
C39 C38 C43 C42 -0.9(10) . .
C30 C38 C43 C42 177.0(6) . .
C39 C38 C43 C44 175.8(6) . .
C30 C38 C43 C44 -6.2(10) . .
C41 C42 C43 C38 1.2(10) . .
C41 C42 C43 C44 -175.7(6) . .
Gd1 O3 C44 O4 -155.8(7) 2_567 .
Gd1 O3 C44 O4 -12.0(6) . .
Gd1 O3 C44 C43 23.2(14) 2_567 .
Gd1 O3 C44 C43 166.9(6) . .
Gd1 O4 C44 O3 14.0(7) . .
Gd1 O4 C44 C43 -165.0(5) . .
C38 C43 C44 O3 78.5(9) . .
C42 C43 C44 O3 -104.7(7) . .
C38 C43 C44 O4 -102.5(8) . .
C42 C43 C44 O4 74.3(8) . .
C49 N7 C45 C46 -3.2(13) . .
N7 C45 C46 C47 1.3(13) . .
C45 C46 C47 C48 0.7(11) . .
C45 C46 C47 C50 -177.4(7) . .
C46 C47 C48 C49 -0.7(11) . .
C50 C47 C48 C49 177.5(7) . .
C45 N7 C49 C48 3.2(13) . .
C47 C48 C49 N7 -1.4(13) . .
C54 N8 C50 C51 -0.3(10) . .
C54 N8 C50 C47 -179.9(6) . .
C46 C47 C50 N8 -174.5(7) . .
C48 C47 C50 N8 7.5(10) . .
C46 C47 C50 C51 5.9(11) . .
C48 C47 C50 C51 -172.1(7) . .
N8 C50 C51 C52 0.0(10) . .
C47 C50 C51 C52 179.6(6) . .
C50 C51 C52 C53 -1.1(9) . .
C50 C51 C52 C60 173.1(6) . .
C51 C52 C53 C54 2.5(9) . .
C60 C52 C53 C54 -171.5(6) . .
C50 N8 C54 C53 1.8(10) . .
C50 N8 C54 C57 -175.7(6) . .
C52 C53 C54 N8 -2.9(10) . .
C52 C53 C54 C57 174.3(6) . .
C59 N9 C55 C56 -0.3(14) . .
N9 C55 C56 C57 0.8(14) . .
C55 C56 C57 C58 -0.9(11) . .
C55 C56 C57 C54 175.9(8) . .
N8 C54 C57 C58 -157.0(7) . .
C53 C54 C57 C58 25.7(11) . .
N8 C54 C57 C56 26.3(10) . .
C53 C54 C57 C56 -151.1(7) . .
C56 C57 C58 C59 0.6(11) . .
C54 C57 C58 C59 -176.3(7) . .
C55 N9 C59 C58 -0.1(13) . .
C57 C58 C59 N9 -0.1(13) . .
C53 C52 C60 C61 117.5(7) . .
C51 C52 C60 C61 -56.3(9) . .
C53 C52 C60 C65 -60.1(10) . .
C51 C52 C60 C65 126.1(7) . .
C65 C60 C61 C62 0.0(11) . .
C52 C60 C61 C62 -177.8(7) . .
C60 C61 C62 C63 1.5(12) . .
C61 C62 C63 C64 -1.3(13) . .
C62 C63 C64 C65 -0.5(13) . .
C63 C64 C65 C60 2.1(11) . .
C63 C64 C65 C66 -173.7(7) . .
C61 C60 C65 C64 -1.8(10) . .
C52 C60 C65 C64 175.8(7) . .
C61 C60 C65 C66 173.7(6) . .
C52 C60 C65 C66 -8.6(11) . .
Gd1 O6 C66 O5 -6.4(7) . .
Gd1 O6 C66 C65 175.7(5) . .
Gd1 O5 C66 O6 6.5(7) . .
Gd1 O5 C66 C65 -175.6(5) . .
C64 C65 C66 O6 152.0(7) . .
C60 C65 C66 O6 -23.6(10) . .
C64 C65 C66 O5 -26.0(9) . .
C60 C65 C66 O5 158.4(6) . .
